data_9004186
loop_
_publ_author_name
'Mumme, W. G.'

_publ_section_title
;
 The crystal structure of paderaite, a mineral of the cuprobismutite series.
;
_journal_name_full 'The Canadian Mineralogist'
_journal_page_first 513
_journal_page_last 521
_journal_volume 24
_journal_year 1986
_chemical_formula_sum 'Ag Bi12 Cu5.9 Pb S22'
_chemical_name_mineral Paderaite
_space_group_IT_number 11
_symmetry_space_group_name_Hall '-P 2yb'
_symmetry_space_group_name_H-M 'P 1 21/m 1'
_cell_angle_alpha 90
_cell_angle_beta 106
_cell_angle_gamma 90
_cell_length_a 28.440
_cell_length_b 3.900
_cell_length_c 17.550
_cell_formula_units_Z 2
_cell_volume 1871.169
_database_code_amcsd 0005211
_exptl_crystal_density_diffrn 6.928
_cod_original_formula_sum 'Ag Pb Cu5.9 Bi12 S22'
_cod_database_code 9004186

loop_
_space_group_symop_operation_xyz
x,y,z
x,1/2-y,z
-x,1/2+y,-z
-x,-y,-z

loop_
_atom_site_label
_atom_site_fract_x
_atom_site_fract_y
_atom_site_fract_z
_atom_site_occupancy
_atom_site_U_iso_or_equiv
AgM1 0.00040 0.25000 0.41250 1.00000 0.02580
PbM2 0.18100 0.25000 0.34000 1.00000 0.00740
CuM3 0.30580 0.25000 0.36790 0.90000 0.04840
CuM4 0.49370 0.25000 0.34130 1.00000 0.00130
BiM5 0.61900 0.75000 0.27560 1.00000 0.00230
BiM6 0.77400 0.75000 0.29370 1.00000 0.01270
BiM7 0.91870 0.75000 0.28190 1.00000 0.01660
CuM8 0.06140 0.25000 0.30680 1.00000 0.00510
CuM9 0.24670 0.75000 0.21910 1.00000 0.00750
BiM10 0.38110 0.75000 0.22860 1.00000 0.00690
CuM11 0.51230 0.25000 0.16330 1.00000 0.00270
CuM12 0.69760 0.25000 0.12320 1.00000 0.00370
BiM13 0.82100 0.25000 0.11850 1.00000 0.00250
BiM14 0.00480 0.75000 0.10620 1.00000 0.00110
BiM15 0.13490 0.25000 0.09560 1.00000 0.01460
BiM16 0.28240 0.25000 0.05520 1.00000 0.00090
BiM17 0.56940 0.75000 0.01500 1.00000 0.00450
BiM18 0.42990 0.75000 0.48130 1.00000 0.00470
BiM19 0.72030 0.25000 0.46130 1.00000 0.00900
BiM20 0.87860 0.25000 0.47840 1.00000 0.00110
S1 0.65220 0.75000 0.42670 1.00000 0.03980
S2 0.79380 0.75000 0.47080 1.00000 0.02490
S3 0.94000 0.75000 0.48000 1.00000 0.01880
S4 0.09840 0.75000 0.36560 1.00000 0.00500
S5 0.26460 0.75000 0.38580 1.00000 0.00710
S6 0.38860 0.25000 0.39330 1.00000 0.00350
S7 0.49980 0.75000 0.40860 1.00000 0.01470
S8 0.56830 0.25000 0.29510 1.00000 0.00340
S9 0.70620 0.25000 0.28460 1.00000 0.00350
S10 0.83880 0.25000 0.28540 1.00000 0.06170
S11 0.97980 0.25000 0.27220 1.00000 0.02130
S12 0.16620 0.75000 0.20420 1.00000 0.00090
S13 0.29900 0.25000 0.19960 1.00000 0.00070
S14 0.44490 0.25000 0.22170 1.00000 0.01450
S15 0.60960 0.25000 0.10930 1.00000 0.00460
S16 0.73400 0.75000 0.13340 1.00000 0.00340
S17 0.87990 0.75000 0.12150 1.00000 0.03080
S18 0.06020 0.75000 0.00490 1.00000 0.00090
S19 0.20590 0.75000 0.03750 1.00000 0.02160
S20 0.35050 0.75000 0.07140 1.00000 0.00080
S21 0.50270 0.75000 0.08980 1.00000 0.00150
S22 0.07120 0.25000 0.18180 1.00000 0.00510

loop_
_cod_related_entry_id
_cod_related_entry_database
_cod_related_entry_code
1 AMCSD 0005211
